data_4319459
loop_
_publ_author_name
'Dell T. Rosa'
'Jeanette A. Krause Bauer'
'Michael J. Baldwin'

_publ_contact_author_address
;     Department of Chemistry
      University of Cincinnati
      Cincinnati, OH 45221-0172 USA
;
_publ_contact_author_email jeanette.krause@uc.edu
_publ_contact_author_fax '513 556 9239'
_publ_contact_author_name 'Dr. Jeanette A. Krause Bauer'
_publ_contact_author_phone '513 556 9226'
_publ_section_title
;
 Structural and Spectroscopic Studies of the Versatile Coordination
 Chemistry of the Chiral Ligand N,N-Bis(1-propan-2-onyl
 oxime)-l-methionine N'-Methylamide with Ni^II^ and Zn^II^
;
_journal_name_full 'Inorganic Chemistry'
_journal_page_first 1606
_journal_page_last 1613
_journal_paper_doi 10.1021/ic000971f
_journal_volume 40
_journal_year 2001
_chemical_compound_source 'see text'
_chemical_formula_sum 'C12 H24 Cl2 N4 Ni O3 S'
_chemical_formula_weight 434.02
_chemical_name_systematic
; 
dichloro[N,N-bis(1-propan-2-only oxime)-L-methionine N'-methylamide] 
nickel(II) 
 
;
_chemical_temperature_decomposition 509.5(15)
_space_group_IT_number 170
_symmetry_cell_setting hexagonal
_symmetry_space_group_name_Hall 'P 65'
_symmetry_space_group_name_H-M 'P 65'
_atom_sites_solution_hydrogens mixed
_atom_sites_solution_primary direct
_atom_sites_solution_secondary difmap
_audit_creation_method SHELXL
_cell_angle_alpha 90.00
_cell_angle_beta 90.00
_cell_angle_gamma 120.00
_cell_formula_units_Z 6
_cell_length_a 12.4125(2)
_cell_length_b 12.4125(2)
_cell_length_c 23.0975(8)
_cell_measurement_reflns_used 8192
_cell_measurement_temperature 150(2)
_cell_measurement_theta_max 28.29
_cell_measurement_theta_min 2.59
_cell_volume 3081.87(13)
_computing_cell_refinement 'SMART v5.054'
_computing_data_collection 'SMART v5.054 (Siemens, 1997)'
_computing_data_reduction 'SAINT v5.A06 (Siemens, 1997)'
_computing_molecular_graphics 'SHELXTL v5.03'
_computing_publication_material 'SHELXTL v5.03'
_computing_structure_refinement 'SHELXTL v5.03'
_computing_structure_solution 'SHELXTL v5.03 (Siemens, 1994)'
_diffrn_ambient_temperature 150(2)
_diffrn_measurement_device_type 'SMART 1K Platform CCD'
_diffrn_measurement_method '\w scans'
_diffrn_radiation_monochromator graphite
_diffrn_radiation_source 'fine-focus sealed tube'
_diffrn_radiation_type MoK\a
_diffrn_radiation_wavelength 0.71073
_diffrn_reflns_av_R_equivalents 0.0730
_diffrn_reflns_av_sigmaI/netI 0.0496
_diffrn_reflns_limit_h_max 16
_diffrn_reflns_limit_h_min -16
_diffrn_reflns_limit_k_max 16
_diffrn_reflns_limit_k_min -16
_diffrn_reflns_limit_l_max 30
_diffrn_reflns_limit_l_min -30
_diffrn_reflns_number 32759
_diffrn_reflns_theta_max 28.29
_diffrn_reflns_theta_min 2.59
_diffrn_standards_decay_% none
_exptl_absorpt_coefficient_mu 1.321
_exptl_absorpt_correction_T_max 0.7781
_exptl_absorpt_correction_T_min 0.6201
_exptl_absorpt_correction_type multi-scan
_exptl_absorpt_process_details 'SADABS (Sheldrick, 1996)'
_exptl_crystal_colour 'light blue'
_exptl_crystal_density_diffrn 1.403
_exptl_crystal_density_meas ?
_exptl_crystal_description rod
_exptl_crystal_F_000 1356
_exptl_crystal_size_max 0.40
_exptl_crystal_size_mid 0.20
_exptl_crystal_size_min 0.20
_refine_diff_density_max 0.922
_refine_diff_density_min -1.162
_refine_diff_density_rms 0.106
_refine_ls_abs_structure_details 'Flack H D (1983), Acta Cryst. A39, 876-881'
_refine_ls_abs_structure_Flack -0.02(2)
_refine_ls_extinction_method none
_refine_ls_goodness_of_fit_ref 1.036
_refine_ls_hydrogen_treatment mixed
_refine_ls_matrix_type full
_refine_ls_number_parameters 208
_refine_ls_number_reflns 5083
_refine_ls_number_restraints 1
_refine_ls_restrained_S_all 1.007
_refine_ls_R_factor_all 0.0645
_refine_ls_R_factor_gt 0.0472
_refine_ls_shift/su_max -0.017
_refine_ls_shift/su_mean 0.001
_refine_ls_structure_factor_coef Fsqd
_refine_ls_weighting_details 'calc w=1/[\s^2^(Fo^2^)+(0.0796P)^2^+0.0000P] where P=(Fo^2^+2Fc^2^)/3'
_refine_ls_weighting_scheme calc
_refine_ls_wR_factor_gt 0.1110
_refine_ls_wR_factor_ref 0.1203
_reflns_number_gt 4122
_reflns_number_total 5085
_reflns_threshold_expression >2sigma(I)
_cod_data_source_file ic000971f_3.cif
_cod_data_source_block 2
_cod_depositor_comments
;
The following automatic conversions were performed:

'_chemical_melting_point' tag was changed to
'_chemical_temperature_decomposition' since the value had been given
as '508--511 (decomp)'. The value was changed to '509.5(15)' - the
average value was taken and precision was estimated.

Automatic conversion script
Id: cif_fix_values 1569 2011-02-09 13:29:24Z adriana 

The following automatic conversions were performed:

'_symmetry_cell_setting' value 'Hexagonal' changed to 'hexagonal'
according to the built-in table from CIF Core dictionary named
'cif_core.dic' version 2.4.1 from 2010-06-29.

Automatic conversion script
Id: cif_fix_values 1646 2011-03-28 12:23:43Z adriana 

The following automatic conversions were performed:

'_exptl_crystal_density_meas' value 'not measured' was changed to '?'
- the value is perceived as not measured.

Automatic conversion script
Id: cif_fix_values 3008 2015-01-20 13:52:24Z robertas 
;
_cod_database_code 4319459

loop_
_symmetry_equiv_pos_as_xyz
'x, y, z'
'-y, x-y, z+2/3'
'-x+y, -x, z+1/3'
'-x, -y, z+1/2'
'y, -x+y, z+1/6'
'x-y, x, z+5/6'

loop_
_atom_site_aniso_label
_atom_site_aniso_U_11
_atom_site_aniso_U_22
_atom_site_aniso_U_33
_atom_site_aniso_U_23
_atom_site_aniso_U_13
_atom_site_aniso_U_12
Ni 0.0261(3) 0.0283(3) 0.0083(2) -0.0007(2) -0.0009(2) 0.0142(2)
Cl1 0.0377(5) 0.0407(6) 0.0195(5) -0.0092(4) 0.0003(4) 0.0224(5)
Cl2 0.0313(5) 0.0457(6) 0.0151(5) -0.0018(4) -0.0061(4) 0.0188(5)
S 0.0326(5) 0.0340(5) 0.0110(4) 0.0025(4) -0.0015(4) 0.0159(4)
O1 0.040(2) 0.056(2) 0.017(2) -0.0021(14) -0.0037(13) 0.031(2)
O2 0.030(2) 0.039(2) 0.023(2) 0.0059(13) -0.0052(13) 0.0067(14)
O3 0.047(2) 0.078(3) 0.015(2) -0.024(2) -0.0128(14) 0.041(2)
N1 0.029(2) 0.025(2) 0.0090(15) -0.0007(12) -0.0020(13) 0.0165(14)
N2 0.026(2) 0.032(2) 0.014(2) 0.0028(13) 0.0022(13) 0.0168(15)
N3 0.021(2) 0.030(2) 0.016(2) 0.0016(14) 0.0009(13) 0.0091(14)
N4 0.029(2) 0.040(2) 0.013(2) -0.0079(14) -0.0076(14) 0.019(2)
C1 0.038(2) 0.031(2) 0.013(2) 0.003(2) -0.001(2) 0.020(2)
C2 0.036(2) 0.035(2) 0.017(2) 0.005(2) -0.007(2) 0.017(2)
C3 0.043(3) 0.038(3) 0.029(3) 0.016(2) -0.006(2) 0.009(2)
C4 0.032(2) 0.035(2) 0.011(2) -0.001(2) 0.003(2) 0.019(2)
C5 0.030(2) 0.038(2) 0.010(2) -0.007(2) -0.003(2) 0.017(2)
C6 0.046(3) 0.055(3) 0.023(2) -0.013(2) 0.000(2) 0.032(2)
C7 0.028(2) 0.030(2) 0.012(2) -0.003(2) -0.0021(15) 0.016(2)
C8 0.026(2) 0.030(2) 0.013(2) -0.001(2) -0.001(2) 0.009(2)
C9 0.028(2) 0.036(2) 0.014(2) 0.003(2) 0.001(2) 0.013(2)
C10 0.048(3) 0.036(2) 0.023(2) 0.000(2) -0.004(2) 0.024(2)
C11 0.033(2) 0.025(2) 0.011(2) -0.004(2) -0.004(2) 0.014(2)
C12 0.032(2) 0.048(3) 0.023(2) -0.003(2) -0.010(2) 0.020(2)

loop_
_atom_site_label
_atom_site_type_symbol
_atom_site_fract_x
_atom_site_fract_y
_atom_site_fract_z
_atom_site_U_iso_or_equiv
_atom_site_thermal_displace_type
_atom_site_occupancy
_atom_site_calc_flag
_atom_site_refinement_flags
_atom_site_disorder_group
Ni Ni 0.36841(4) 0.70799(4) 0.08584(2) 0.02062(13) Uani 1 d . .
Cl1 Cl 0.45475(10) 0.61883(10) 0.02494(5) 0.0314(2) Uani 1 d . .
Cl2 Cl 0.17490(9) 0.63568(10) 0.03075(4) 0.0309(2) Uani 1 d . .
S S 0.47745(10) 0.88745(10) 0.02733(4) 0.0262(2) Uani 1 d . .
O1 O 0.1968(3) 0.7974(3) 0.13189(13) 0.0342(7) Uani 1 d . .
H1 H 0.1439 0.7227 0.1108 0.051 Uiso 1 d . .
O2 O 0.1678(3) 0.4517(3) 0.11973(14) 0.0355(7) Uani 1 d . .
H2 H 0.1431 0.5037 0.0959 0.053 Uiso 1 d . .
O3 O 0.7220(3) 0.8919(4) 0.23274(13) 0.0428(9) Uani 1 d . .
N1 N 0.5028(3) 0.7566(3) 0.15769(13) 0.0196(7) Uani 1 d . .
N2 N 0.3036(3) 0.7886(3) 0.14166(14) 0.0228(7) Uani 1 d . .
N3 N 0.2854(3) 0.5494(3) 0.13220(14) 0.0239(7) Uani 1 d . .
N4 N 0.8197(3) 0.8257(3) 0.17334(15) 0.0265(8) Uani 1 d . .
H4 H 0.8171(3) 0.7894(3) 0.14021(15) 0.032 Uiso 1 calc R .
C1 C 0.3437(4) 0.5317(4) 0.1735(2) 0.0259(9) Uani 1 d . .
C2 C 0.4742(4) 0.6351(4) 0.1827(2) 0.0296(9) Uani 1 d . .
H2A H 0.4907(4) 0.6459(4) 0.2249(2) 0.035 Uiso 1 calc R .
H2B H 0.5318(4) 0.6103(4) 0.1657(2) 0.035 Uiso 1 calc R .
C3 C 0.2936(5) 0.4159(4) 0.2093(2) 0.0418(12) Uani 1 d . .
H3A H 0.2074(5) 0.3580(4) 0.1979(2) 0.063 Uiso 0.50 calc PR .
H3B H 0.2961(5) 0.4371(4) 0.2503(2) 0.063 Uiso 0.50 calc PR .
H3C H 0.3444(5) 0.3768(4) 0.2031(2) 0.063 Uiso 0.50 calc PR .
H3D H 0.3578(5) 0.4233(4) 0.2363(2) 0.063 Uiso 0.50 calc PR .
H3E H 0.2692(5) 0.3441(4) 0.1839(2) 0.050 Uiso 0.50 calc PR .
H3F H 0.2209(5) 0.4045(4) 0.2311(2) 0.050 Uiso 0.50 calc PR .
C4 C 0.3590(4) 0.8335(4) 0.1908(2) 0.0248(8) Uani 1 d . .
C5 C 0.4764(4) 0.8305(4) 0.2007(2) 0.0264(9) Uani 1 d . .
H5A H 0.4727(4) 0.7959(4) 0.2397(2) 0.032 Uiso 1 calc R .
H5B H 0.5469(4) 0.9171(4) 0.2004(2) 0.032 Uiso 1 calc R .
C6 C 0.3157(5) 0.8899(5) 0.2356(2) 0.0379(11) Uani 1 d . .
H6A H 0.2380(5) 0.8847(5) 0.2228(2) 0.057 Uiso 1 calc R .
H6B H 0.3792(5) 0.9773(5) 0.2413(2) 0.057 Uiso 1 calc R .
H6C H 0.3015(5) 0.8447(5) 0.2722(2) 0.057 Uiso 1 calc R .
C7 C 0.6356(4) 0.8220(4) 0.1372(2) 0.0225(8) Uani 1 d . .
H7 H 0.6365 0.7604 0.1142 0.027 Uiso 1 d . .
C8 C 0.6765(4) 0.9459(4) 0.1057(2) 0.0254(9) Uani 1 d . .
H8A H 0.6414(4) 0.9909(4) 0.1266(2) 0.030 Uiso 1 calc R .
H8B H 0.7683(4) 0.9971(4) 0.1081(2) 0.030 Uiso 1 calc R .
C9 C 0.6383(4) 0.9352(4) 0.0417(2) 0.0273(9) Uani 1 d . .
H9A H 0.6572(4) 0.8750(4) 0.0227(2) 0.033 Uiso 1 calc R .
H9B H 0.6910(4) 1.0170(4) 0.0231(2) 0.033 Uiso 1 calc R .
C10 C 0.4666(5) 1.0173(4) 0.0555(2) 0.0339(10) Uani 1 d . .
H10A H 0.3818(5) 1.0020(4) 0.0501(2) 0.051 Uiso 1 calc R .
H10B H 0.5253(5) 1.0933(4) 0.0349(2) 0.051 Uiso 1 calc R .
H10C H 0.4870(5) 1.0271(4) 0.0969(2) 0.051 Uiso 1 calc R .
C11 C 0.7288(4) 0.8469(4) 0.1858(2) 0.0235(8) Uani 1 d . .
C12 C 0.9250(4) 0.8594(5) 0.2119(2) 0.0342(10) Uani 1 d . .
H12A H 0.9816(4) 0.8353(5) 0.1943(2) 0.051 Uiso 1 calc R .
H12B H 0.8948(4) 0.8162(5) 0.2490(2) 0.051 Uiso 1 calc R .
H12C H 0.9694(4) 0.9495(5) 0.2185(2) 0.051 Uiso 1 calc R .

loop_
_atom_type_symbol
_atom_type_description
_atom_type_scat_dispersion_real
_atom_type_scat_dispersion_imag
_atom_type_scat_source
C C 0.0033 0.0016 'International Tables Vol C Tables 4.2.6.8 and 6.1.1.4'
H H 0.0000 0.0000 'International Tables Vol C Tables 4.2.6.8 and 6.1.1.4'
N N 0.0061 0.0033 'International Tables Vol C Tables 4.2.6.8 and 6.1.1.4'
O O 0.0106 0.0060 'International Tables Vol C Tables 4.2.6.8 and 6.1.1.4'
S S 0.1246 0.1234 'International Tables Vol C Tables 4.2.6.8 and 6.1.1.4'
Cl Cl 0.1484 0.1585 'International Tables Vol C Tables 4.2.6.8 and 6.1.1.4'
Ni Ni 0.3393 1.1124 'International Tables Vol C Tables 4.2.6.8 and 6.1.1.4'

loop_
_geom_angle_atom_site_label_1
_geom_angle_atom_site_label_2
_geom_angle_atom_site_label_3
_geom_angle
_geom_angle_site_symmetry_1
_geom_angle_site_symmetry_3
_geom_angle_publ_flag
N3 Ni N2 90.52(14) . . y
N3 Ni N1 79.35(13) . . y
N2 Ni N1 79.61(13) . . y
N3 Ni Cl1 89.35(10) . . y
N2 Ni Cl1 176.34(10) . . y
N1 Ni Cl1 96.78(9) . . y
N3 Ni S 174.64(10) . . y
N2 Ni S 94.59(10) . . y
N1 Ni S 99.97(9) . . y
Cl1 Ni S 85.45(4) . . y
N3 Ni Cl2 89.40(10) . . y
N2 Ni Cl2 87.31(10) . . y
N1 Ni Cl2 162.58(9) . . y
Cl1 Ni Cl2 96.35(4) . . y
S Ni Cl2 92.45(4) . . y
C10 S C9 101.8(2) . . y
C10 S Ni 111.8(2) . . y
C9 S Ni 102.81(15) . . y
C2 N1 C5 110.5(3) . . y
C2 N1 C7 108.2(3) . . y
C5 N1 C7 113.3(3) . . y
C2 N1 Ni 104.5(2) . . y
C5 N1 Ni 107.4(2) . . y
C7 N1 Ni 112.6(2) . . y
C4 N2 O1 115.2(3) . . y
C4 N2 Ni 120.8(3) . . y
O1 N2 Ni 124.0(2) . . y
C1 N3 O2 116.3(3) . . y
C1 N3 Ni 120.5(3) . . y
O2 N3 Ni 123.1(2) . . y
C11 N4 C12 123.0(4) . . y
N3 C1 C2 114.9(4) . . y
N3 C1 C3 125.2(4) . . y
C2 C1 C3 119.8(4) . . y
N1 C2 C1 115.0(3) . . y
N2 C4 C6 124.7(4) . . y
N2 C4 C5 115.9(3) . . y
C6 C4 C5 119.3(4) . . y
C4 C5 N1 115.4(3) . . y
N1 C7 C11 113.1(3) . . y
N1 C7 C8 114.4(3) . . y
C11 C7 C8 107.8(3) . . y
C9 C8 C7 115.7(3) . . y
C8 C9 S 116.6(3) . . y
O3 C11 N4 122.6(4) . . y
O3 C11 C7 121.2(4) . . y
N4 C11 C7 116.0(3) . . y

loop_
_geom_bond_atom_site_label_1
_geom_bond_atom_site_label_2
_geom_bond_distance
_geom_bond_site_symmetry_2
_geom_bond_publ_flag
Ni N3 2.014(3) . y
Ni N2 2.028(3) . y
Ni N1 2.213(3) . y
Ni Cl1 2.3532(11) . y
Ni S 2.3676(11) . y
Ni Cl2 2.4572(11) . y
S C10 1.804(5) . y
S C9 1.807(4) . y
O1 N2 1.402(4) . y
O2 N3 1.383(4) . y
O3 C11 1.242(5) . y
N1 C2 1.484(5) . y
N1 C5 1.495(5) . y
N1 C7 1.504(5) . y
N2 C4 1.298(5) . y
N3 C1 1.281(5) . y
N4 C11 1.313(5) . y
N4 C12 1.460(5) . y
C1 C2 1.496(6) . y
C1 C3 1.497(6) . y
C4 C6 1.493(6) . y
C4 C5 1.494(6) . y
C7 C11 1.528(5) . y
C7 C8 1.540(6) . y
C8 C9 1.538(6) . y

loop_
_geom_hbond_atom_site_label_D
_geom_hbond_atom_site_label_H
_geom_hbond_atom_site_label_A
_geom_hbond_site_symmetry_D
_geom_hbond_site_symmetry_H
_geom_hbond_site_symmetry_A
_geom_hbond_distance_DH
_geom_hbond_distance_HA
_geom_hbond_distance_DA
_geom_hbond_angle_DHA
_geom_hbond_publ_flag
O1 H1 Cl2 . . 1_555 0.96 2.27 3.002(3) 132.6 y
O2 H2 Cl2 . . 1_555 1.01 2.11 3.041(3) 152.8 y
C5 H5B Cl1 . . 5_565 0.99 2.74 3.605(5) 146.3 y
C8 H8A .Cl1 . . 5_565 0.99 2.75 3.705(4) 162.6 y
C10 H10C Cl1 . . 5_565 0.98 2.75 3.651(5) 152.7 y
C12 H12B O1 . . 5_555 0.98 2.59 3.427(6) 143.7 y
C3 H3D O2 . . 5_555 0.98 2.78 3.595(6) 141.5 y
C9 H9B O2 . . 6_664 0.99 2.37 3.267(5) 149.8 y
N4 H4 O3 . . 6_654 0.88 1.95 2.824(4) 173.9 y
